data_1504227
loop_
_publ_author_name
'Webster, Robert'
'Lautens, Mark'

_publ_section_title
;
 Conformational effects in diastereoselective aryne Diels-Alder reactions:
 synthesis of benzo-fused [2.2.1] heterobicycles.
;
_journal_issue 20
_journal_name_full 'Organic letters'
_journal_page_first 4688
_journal_page_last 4691
_journal_paper_doi 10.1021/ol9019869
_journal_volume 11
_journal_year 2009
_chemical_absolute_configuration ad
_chemical_formula_moiety 'C18 H26 O2 Si'
_chemical_formula_sum 'C18 H26 O2 Si'
_chemical_formula_weight 302.48
_chemical_name_systematic
; 
? 
;
_space_group_IT_number 4
_symmetry_cell_setting monoclinic
_symmetry_space_group_name_Hall 'P 2yb'
_symmetry_space_group_name_H-M 'P 1 21 1'
_atom_sites_solution_hydrogens geom
_atom_sites_solution_primary direct
_atom_sites_solution_secondary difmap
_audit_creation_method SHELXL-97
_cell_angle_alpha 90.00
_cell_angle_beta 97.689(3)
_cell_angle_gamma 90.00
_cell_formula_units_Z 2
_cell_length_a 5.9876(5)
_cell_length_b 7.3491(3)
_cell_length_c 19.9858(18)
_cell_measurement_reflns_used 5697
_cell_measurement_temperature 150(1)
_cell_measurement_theta_max 27.5
_cell_measurement_theta_min 3.1
_cell_volume 871.54(11)
_computing_cell_refinement 'Denzo-SMN (Otwinowski & Minor, 1997)'
_computing_data_collection 'Collect (Nonius B.V., 1997-2002)'
_computing_data_reduction Denzo-SMN
_computing_molecular_graphics 'PLATON (Spek, 2003)'
_computing_publication_material 'SHELXTL V6.1'
_computing_structure_refinement 'SHELXTL V6.1 (Sheldrick, 2008)'
_computing_structure_solution 'SIR-92 (Altomare et al., 1994)'
_diffrn_ambient_temperature 150(2)
_diffrn_detector_area_resol_mean 9
_diffrn_measured_fraction_theta_full 0.992
_diffrn_measured_fraction_theta_max 0.974
_diffrn_measurement_device_type 'Nonius KappaCCD'
_diffrn_measurement_method '\f scans and \w scans with \k offsets'
_diffrn_radiation_monochromator graphite
_diffrn_radiation_source 'fine-focus sealed tube'
_diffrn_radiation_type MoK\a
_diffrn_radiation_wavelength 0.71073
_diffrn_reflns_av_R_equivalents 0.0592
_diffrn_reflns_av_sigmaI/netI 0.0762
_diffrn_reflns_limit_h_max 7
_diffrn_reflns_limit_h_min -7
_diffrn_reflns_limit_k_max 7
_diffrn_reflns_limit_k_min -9
_diffrn_reflns_limit_l_max 25
_diffrn_reflns_limit_l_min -20
_diffrn_reflns_number 5697
_diffrn_reflns_theta_full 27.50
_diffrn_reflns_theta_max 27.50
_diffrn_reflns_theta_min 3.09
_diffrn_standards_number 0
_exptl_absorpt_coefficient_mu 0.137
_exptl_absorpt_correction_T_max 0.992
_exptl_absorpt_correction_T_min 0.788
_exptl_absorpt_correction_type multi-scan
_exptl_absorpt_process_details
;
multi-scan from symmetry-related measurements 
Sortav (Blessing 1995)
;
_exptl_crystal_colour colourless
_exptl_crystal_density_diffrn 1.153
_exptl_crystal_density_method 'not measured'
_exptl_crystal_description block
_exptl_crystal_F_000 328
_exptl_crystal_size_max 0.20
_exptl_crystal_size_mid 0.15
_exptl_crystal_size_min 0.10
_refine_diff_density_max 0.378
_refine_diff_density_min -0.265
_refine_diff_density_rms 0.053
_refine_ls_abs_structure_details 'Flack H D (1983), Acta Cryst. A39, 876-881'
_refine_ls_abs_structure_Flack 0.13(17)
_refine_ls_extinction_method none
_refine_ls_goodness_of_fit_ref 1.038
_refine_ls_hydrogen_treatment constr
_refine_ls_matrix_type full
_refine_ls_number_parameters 196
_refine_ls_number_reflns 3612
_refine_ls_number_restraints 1
_refine_ls_restrained_S_all 1.038
_refine_ls_R_factor_all 0.0724
_refine_ls_R_factor_gt 0.0555
_refine_ls_shift/su_max 0.016
_refine_ls_shift/su_mean 0.001
_refine_ls_structure_factor_coef Fsqd
_refine_ls_weighting_details 'calc w=1/[\s^2^(Fo^2^)+(0.0597P)^2^+0.2455P] where P=(Fo^2^+2Fc^2^)/3'
_refine_ls_weighting_scheme calc
_refine_ls_wR_factor_gt 0.1285
_refine_ls_wR_factor_ref 0.1405
_reflns_number_gt 2986
_reflns_number_total 3612
_reflns_threshold_expression I>2\s(I)
_cod_data_source_file ol9019869_si_006.cif
_cod_data_source_block k08220
_cod_depositor_comments
;
The following automatic conversions were performed:

'_symmetry_cell_setting' value 'Monoclinic' changed to 'monoclinic'
according to /home/saulius/struct/CIF-dictionaries/cif_core.dic
dictionary named 'cif_core.dic' version 2.4.2 from 2011-04-26.

Automatic conversion script
Id: cif_fix_values 1715 2011-07-08 13:25:40Z adriana 
;
_cod_original_sg_symbol_H-M 'P 21'
_cod_database_code 1504227

loop_
_symmetry_equiv_pos_as_xyz
'x, y, z'
'-x, y+1/2, -z'

loop_
_atom_site_label
_atom_site_type_symbol
_atom_site_fract_x
_atom_site_fract_y
_atom_site_fract_z
_atom_site_U_iso_or_equiv
_atom_site_adp_type
_atom_site_occupancy
_atom_site_symmetry_multiplicity
_atom_site_calc_flag
_atom_site_refinement_flags
Si1 Si 0.75208(13) 0.38829(11) 0.33639(4) 0.0357(2) Uani 1 1 d .
O1 O 0.5446(3) 0.5956(3) 0.16393(10) 0.0360(5) Uani 1 1 d .
O2 O 0.8909(4) 0.5019(3) 0.28348(10) 0.0411(5) Uani 1 1 d .
C1 C 0.6485(5) 0.8945(5) 0.15519(14) 0.0358(6) Uani 1 1 d .
H1 H 0.6183 1.0213 0.1560 0.043 Uiso 1 1 calc R
C2 C 0.5002(5) 0.7479(4) 0.11715(16) 0.0349(7) Uani 1 1 d .
H2A H 0.3381 0.7806 0.1040 0.042 Uiso 1 1 calc R
C3 C 0.6255(4) 0.6806(4) 0.06022(15) 0.0313(6) Uani 1 1 d .
C4 C 0.5927(5) 0.6979(4) -0.00900(15) 0.0352(6) Uani 1 1 d .
H4A H 0.4644 0.7588 -0.0316 0.042 Uiso 1 1 calc R
C5 C 0.7552(5) 0.6227(4) -0.04465(15) 0.0381(7) Uani 1 1 d .
H5A H 0.7363 0.6320 -0.0925 0.046 Uiso 1 1 calc R
C6 C 0.9439(5) 0.5344(4) -0.01190(16) 0.0386(7) Uani 1 1 d .
H6A H 1.0515 0.4837 -0.0374 0.046 Uiso 1 1 calc R
C7 C 0.9763(5) 0.5199(4) 0.05844(15) 0.0332(6) Uani 1 1 d .
H7A H 1.1068 0.4622 0.0813 0.040 Uiso 1 1 calc R
C8 C 0.8150(4) 0.5911(4) 0.09388(15) 0.0323(6) Uani 1 1 d .
C9 C 0.7891(4) 0.6043(4) 0.16879(14) 0.0316(6) Uani 1 1 d .
C10 C 0.8290(5) 0.8084(4) 0.18694(14) 0.0324(6) Uani 1 1 d .
C11 C 1.0409(5) 0.8808(5) 0.22563(15) 0.0397(6) Uani 1 1 d .
H11A H 1.0421 1.0138 0.2223 0.060 Uiso 1 1 calc R
H11B H 1.1711 0.8309 0.2069 0.060 Uiso 1 1 calc R
H11C H 1.0486 0.8451 0.2731 0.060 Uiso 1 1 calc R
C12 C 0.9063(5) 0.4632(4) 0.21514(15) 0.0369(7) Uani 1 1 d .
H12A H 0.8382 0.3427 0.2035 0.044 Uiso 1 1 calc R
H12B H 1.0671 0.4575 0.2085 0.044 Uiso 1 1 calc R
C13 C 0.5024(6) 0.2698(5) 0.28970(19) 0.0538(9) Uani 1 1 d .
H13A H 0.5522 0.1600 0.2681 0.081 Uiso 1 1 calc R
H13B H 0.4261 0.3513 0.2551 0.081 Uiso 1 1 calc R
H13C H 0.3979 0.2359 0.3214 0.081 Uiso 1 1 calc R
C14 C 0.9394(6) 0.2140(5) 0.38151(17) 0.0460(8) Uani 1 1 d .
H14A H 0.9960 0.1331 0.3486 0.069 Uiso 1 1 calc R
H14B H 0.8546 0.1428 0.4110 0.069 Uiso 1 1 calc R
H14C H 1.0666 0.2741 0.4087 0.069 Uiso 1 1 calc R
C15 C 0.6726(5) 0.5679(4) 0.39611(16) 0.0398(7) Uani 1 1 d .
C16 C 0.5755(6) 0.4778(5) 0.45552(19) 0.0530(9) Uani 1 1 d .
H16A H 0.5228 0.5721 0.4843 0.080 Uiso 1 1 calc R
H16B H 0.6928 0.4049 0.4820 0.080 Uiso 1 1 calc R
H16C H 0.4489 0.3990 0.4381 0.080 Uiso 1 1 calc R
C17 C 0.4951(6) 0.6955(6) 0.3581(2) 0.0599(10) Uani 1 1 d .
H17A H 0.4632 0.7953 0.3880 0.090 Uiso 1 1 calc R
H17B H 0.3563 0.6272 0.3439 0.090 Uiso 1 1 calc R
H17C H 0.5527 0.7454 0.3183 0.090 Uiso 1 1 calc R
C18 C 0.8801(6) 0.6796(5) 0.42431(18) 0.0495(8) Uani 1 1 d .
H18A H 0.8370 0.7706 0.4561 0.074 Uiso 1 1 calc R
H18B H 0.9409 0.7411 0.3871 0.074 Uiso 1 1 calc R
H18C H 0.9950 0.5987 0.4477 0.074 Uiso 1 1 calc R

loop_
_atom_site_aniso_label
_atom_site_aniso_U_11
_atom_site_aniso_U_22
_atom_site_aniso_U_33
_atom_site_aniso_U_23
_atom_site_aniso_U_13
_atom_site_aniso_U_12
Si1 0.0361(4) 0.0336(4) 0.0364(4) 0.0012(4) 0.0008(3) -0.0011(4)
O1 0.0318(10) 0.0340(11) 0.0417(12) 0.0037(9) 0.0033(9) 0.0013(8)
O2 0.0476(12) 0.0386(12) 0.0356(12) 0.0027(9) 0.0001(9) -0.0046(9)
C1 0.0395(15) 0.0296(14) 0.0385(15) -0.0022(14) 0.0064(12) 0.0036(14)
C2 0.0324(15) 0.0302(15) 0.0409(16) 0.0038(12) 0.0007(12) 0.0039(11)
C3 0.0294(14) 0.0246(14) 0.0383(15) -0.0014(11) -0.0009(11) -0.0033(11)
C4 0.0381(16) 0.0257(14) 0.0392(16) -0.0001(12) -0.0042(13) -0.0049(12)
C5 0.0492(18) 0.0347(16) 0.0299(15) -0.0027(12) 0.0036(13) -0.0106(13)
C6 0.0396(16) 0.0304(15) 0.0474(19) -0.0074(13) 0.0114(14) -0.0037(12)
C7 0.0331(15) 0.0278(14) 0.0388(16) -0.0046(12) 0.0051(12) -0.0003(11)
C8 0.0317(14) 0.0226(14) 0.0406(16) -0.0004(12) -0.0020(12) -0.0013(11)
C9 0.0300(14) 0.0284(14) 0.0359(15) 0.0018(12) 0.0026(11) 0.0028(11)
C10 0.0319(15) 0.0345(14) 0.0310(15) -0.0043(12) 0.0042(12) 0.0032(12)
C11 0.0409(15) 0.0379(16) 0.0392(15) -0.0014(15) 0.0016(12) -0.0043(15)
C12 0.0425(17) 0.0345(15) 0.0331(16) 0.0039(12) 0.0037(13) 0.0052(12)
C13 0.045(2) 0.056(2) 0.058(2) -0.0069(17) 0.0006(17) -0.0098(16)
C14 0.054(2) 0.0379(18) 0.0460(19) 0.0065(15) 0.0055(15) 0.0035(15)
C15 0.0409(16) 0.0361(17) 0.0426(18) -0.0013(14) 0.0058(13) 0.0041(13)
C16 0.056(2) 0.052(2) 0.054(2) -0.0049(18) 0.0155(17) -0.0042(16)
C17 0.064(2) 0.053(2) 0.063(2) 0.0018(19) 0.0092(19) 0.0211(19)
C18 0.055(2) 0.047(2) 0.0464(19) -0.0088(16) 0.0089(16) -0.0091(16)

loop_
_atom_type_symbol
_atom_type_description
_atom_type_scat_dispersion_real
_atom_type_scat_dispersion_imag
_atom_type_scat_source
C C 0.0033 0.0016 'International Tables Vol C Tables 4.2.6.8 and 6.1.1.4'
H H 0.0000 0.0000 'International Tables Vol C Tables 4.2.6.8 and 6.1.1.4'
O O 0.0106 0.0060 'International Tables Vol C Tables 4.2.6.8 and 6.1.1.4'
Si Si 0.0817 0.0704 'International Tables Vol C Tables 4.2.6.8 and 6.1.1.4'

loop_
_geom_angle_atom_site_label_1
_geom_angle_atom_site_label_2
_geom_angle_atom_site_label_3
_geom_angle
O2 Si1 C14 109.65(14)
O2 Si1 C13 110.65(15)
C14 Si1 C13 108.21(17)
O2 Si1 C15 104.01(13)
C14 Si1 C15 111.31(15)
C13 Si1 C15 112.96(16)
C9 O1 C2 96.0(2)
C12 O2 Si1 128.34(19)
C10 C1 C2 106.3(3)
O1 C2 C3 99.4(2)
O1 C2 C1 100.2(2)
C3 C2 C1 106.7(2)
C4 C3 C8 121.5(3)
C4 C3 C2 134.5(3)
C8 C3 C2 104.0(2)
C3 C4 C5 117.5(3)
C6 C5 C4 121.6(3)
C5 C6 C7 120.3(3)
C8 C7 C6 118.5(3)
C7 C8 C3 120.7(3)
C7 C8 C9 134.3(3)
C3 C8 C9 105.0(2)
O1 C9 C12 113.2(2)
O1 C9 C8 99.5(2)
C12 C9 C8 117.4(2)
O1 C9 C10 100.3(2)
C12 C9 C10 118.6(2)
C8 C9 C10 104.9(2)
C1 C10 C11 130.9(3)
C1 C10 C9 104.9(2)
C11 C10 C9 123.9(3)
O2 C12 C9 111.9(2)
C18 C15 C16 108.6(3)
C18 C15 C17 109.1(3)
C16 C15 C17 109.6(3)
C18 C15 Si1 110.4(2)
C16 C15 Si1 109.9(2)
C17 C15 Si1 109.3(2)

loop_
_geom_bond_atom_site_label_1
_geom_bond_atom_site_label_2
_geom_bond_distance
Si1 O2 1.656(2)
Si1 C14 1.855(3)
Si1 C13 1.869(3)
Si1 C15 1.883(3)
O1 C9 1.456(3)
O1 C2 1.460(3)
O2 C12 1.410(4)
C1 C10 1.337(4)
C1 C2 1.532(4)
C2 C3 1.527(4)
C3 C4 1.377(4)
C3 C8 1.403(4)
C4 C5 1.395(4)
C5 C6 1.388(4)
C6 C7 1.397(4)
C7 C8 1.376(4)
C8 C9 1.529(4)
C9 C12 1.500(4)
C9 C10 1.554(4)
C10 C11 1.493(4)
C15 C18 1.532(4)
C15 C16 1.540(5)
C15 C17 1.540(4)
